data_1535916
loop_
_publ_author_name
'Naruke, Haruo'
'Yamase, Toshihiro'

_publ_section_title
;
 Size-dependent population of trivalent rare earth cations (RE^3+^) in
 [(RE)~2~(H~2~O)~2~(SbW~9~O~33~)(W~5~O~18~)~2~]^15-^ and structural
 characterization of a lutetium-polyoxotungstate complex
 [Lu~3~(H~2~O)~4~(SbW~9~O~33~)~2~(W~5~O~18~)~2~]^21-^
;
_journal_name_full 'Bulletin of the Chemical Society of Japan'
_journal_page_first 1275
_journal_page_last 1282
_journal_paper_doi 10.1246/bcsj.75.1275
_journal_volume 75
_journal_year 2002
_chemical_formula_sum 'H70 K21 Lu3 O137 Sb2 W28'
_chemical_name_systematic 'K21 (Lu3 (H2 O)4 (Sb W9 O33)2 (W5 O18)2) (H2 O)31'
_space_group_IT_number 15
_symmetry_space_group_name_Hall '-C 2yc'
_symmetry_space_group_name_H-M 'C 1 2/c 1'
_cell_angle_alpha 90
_cell_angle_beta 114.4006
_cell_angle_gamma 90
_cell_formula_units_Z 4
_cell_length_a 42.8834
_cell_length_b 12.9859
_cell_length_c 25.4287
_cell_volume 12895.878
_citation_journal_id_ASTM BCSJA8
_cod_data_source_file Naruke_BCSJA8_2002_551.cif
_cod_data_source_block H70K21Lu3O137Sb2W28
_cod_original_cell_volume 12895.88
_cod_database_code 1535916

loop_
_symmetry_equiv_pos_as_xyz
x,y,z
-x,y,-z+1/2
-x,-y,-z
x,-y,z-1/2
x+1/2,y+1/2,z
-x+1/2,y+1/2,-z+1/2
-x+1/2,-y+1/2,-z
x+1/2,-y+1/2,z-1/2

loop_
_atom_site_label
_atom_site_type_symbol
_atom_site_fract_x
_atom_site_fract_y
_atom_site_fract_z
_atom_site_occupancy
_atom_site_U_iso_or_equiv
K2 K+1 0.7789 0.1313 0.0155 1 0.0
O24 O-2 0.8215 0.066 0.1287 1 0.0
O16 O-2 0.7623 -0.022 0.1941 1 0.0
O18 O-2 0.781 0.215 0.2859 1 0.0
W10 W+6 0.94483 0.24556 -0.04185 1 0.0
O57 O-2 0.915 -0.16 0.1165 1 0.0
O19 O-2 0.7549 0.0926 0.1041 1 0.0
W1 W+6 0.76498 0.08539 0.24783 1 0.0
O65 O-2 0.7992 0.745 -0.093 1 0.0
O27 O-2 0.8016 0.1414 0.2111 1 0.0
O21 O-2 0.8473 0.193 0.3164 1 0.0
O39 O-2 0.8831 0.575 0.1287 1 0.0
O55 O-2 0.7819 -0.353 -0.005 1 0.0
O8 O-2 0.8444 0.016 0.0416 1 0.0
O36 O-2 0.9121 0.029 0.0646 1 0.0
O1 O-2 0.7365 0.046 0.2747 1 0.0
O48 O-2 0.9286 0.595 0.0811 1 0.0
W6 W+6 0.86046 0.26513 -0.07233 1 0.0
W3 W+6 0.79193 0.00119 0.15074 1 0.0
O56 O-2 0.7625 -0.049 -0.051 1 0.0
K4 K+1 0.7149 0.3159 0.2353 1 0.0
W14 W+6 0.93641 0.18704 0.19187 1 0.0
O22 O-2 0.7738 0.328 0.1985 1 0.0
O52 O-2 0.9772 0.362 0.3173 1 0.0
O41 O-2 0.9585 0.081 0.1669 1 0.0
O50 O-2 0.9679 0.282 0.2043 1 0.0
K1 K+1 0.807 0.5049 -0.1042 1 0.0
O60 O-2 0.7079 0.211 0.321 1 0.0
K11 K+1 0.8922 -0.0136 -0.0525 0.5 0.0
Lu2 Lu+3 0.84891 0.22177 0.15942 1 0.0
O28 O-2 0.8404 0.338 -0.0251 1 0.0
K7 K+1 0.0503 0.0027 0.1508 1 0.0
O67 O-2 0.9474 0.198 0.413 1 0.0
W5 W+6 0.81412 0.29166 0.26538 1 0.0
O25 O-2 0.8702 0.122 0.2405 1 0.0
O61 O-2 0.6338 0.265 0.2114 1 0.0
O59 O-2 0.8777 0.756 -0.0685 1 0.0
O53 O-2 0.9972 0.561 0.3047 1 0.0
W9 W+6 0.90759 0.47747 -0.0624 1 0.0
O38 O-2 0.8816 0.536 -0.0232 1 0.0
O37 O-2 0.9285 0.371 -0.0912 1 0.0
O10 O-2 0.9606 0.179 -0.0839 1 0.0
O69 O-2 0.948 -0.187 0.017 1 0.0
O51 O-2 0.9933 0.191 0.1178 1 0.0
O13 O-2 0.9817 -0.017 0.0923 1 0.0
O26 O-2 0.842 0.32 0.2303 1 0.0
O32 O-2 0.8629 0.39 -0.1054 1 0.0
O11 O-2 0.87 0.708 0.0365 1 0.0
W11 W+6 0.88507 0.58166 0.05199 1 0.0
O7 O-2 0.791 0.361 0.0166 1 0.0
O47 O-2 0.9817 0.308 0.009 1 0.0
O68 O-2 0.015 0.235 -0.13 1 0.0
O17 O-2 0.8077 0.028 0.2987 1 0.0
O2 O-2 0.7249 0.295 0.0849 1 0.0
O9 O-2 0.8974 0.561 -0.1203 1 0.0
O6 O-2 0.8259 0.209 -0.1254 1 0.0
O42 O-2 0.9447 0.139 0.0114 1 0.0
W2 W+6 0.7583 0.23059 0.13545 1 0.0
O46 O-2 0.9458 0.524 -0.0142 1 0.0
O14 O-2 0.943 0.141 0.2597 1 0.0
W12 W+6 0.89717 0.45045 0.17199 1 0.0
O43 O-2 0.9129 0.341 -0.0065 1 0.0
K10 K+1 0.8129 0.0091 -0.0908 1 0.0
O23 O-2 0.7925 0.259 0.1168 1 0.0
O3 O-2 0.7819 -0.108 0.1087 1 0.0
K5 K+1 0.8448 0.5619 0.2748 1 0.0
O12 O-2 0.8899 0.486 0.2321 1 0.0
O45 O-2 0.923 0.217 0.095 1 0.0
O44 O-2 0.8929 0.415 0.0812 1 0.0
O49 O-2 0.9418 0.465 0.1935 1 0.0
O34 O-2 0.8487 0.395 0.1233 1 0.0
Lu1 Lu+3 0 0.4184 0.25 1 0.0
Sb1 Sb+3 0.93534 0.3589 0.07847 1 0.0
O20 O-2 0.8291 -0.046 0.2227 1 0.0
O40 O-2 0.9022 0.3 0.1863 1 0.0
W4 W+6 0.84809 0.06379 0.27959 1 0.0
W7 W+6 0.83425 0.37492 0.04027 1 0.0
K8 K+1 0.8152 -0.1704 0.0335 1 0.0
K9 K+1 0.0122 0.3513 -0.0708 1 0.0
O31 O-2 0.8947 0.2 -0.0855 1 0.0
O5 O-2 0.8195 0.395 0.3106 1 0.0
K6 K+1 0.8839 -0.07 0.1865 1 0.0
O30 O-2 0.8676 0.163 -0.0127 1 0.0
O54 O-2 0.8495 -0.253 0.145 1 0.0
O58 O-2 0.9375 -0.154 0.276 1 0.0
O4 O-2 0.88 -0.001 0.3348 1 0.0
W13 W+6 0.96019 0.09938 0.09144 1 0.0
O63 O-2 0.7983 0.502 0.1502 1 0.0
O35 O-2 0.8915 0.115 0.1443 1 0.0
O66 O-2 0.9374 0.37 -0.1906 1 0.0
O64 O-2 0 -0.056 0.25 1 0.0
O29 O-2 0.8479 0.231 0.0682 1 0.0
K3 K+1 0.9102 0.3001 0.3086 1 0.0
O15 O-2 0.7359 0.164 0.1826 1 0.0
W8 W+6 0.87518 0.11122 0.06057 1 0.0
O33 O-2 0.8372 0.515 0.0274 1 0.0
O62 O-2 0.9822 0.547 -0.0837 1 0.0
